data_4315362
loop_
_publ_author_name
'Emiliano Tamanini'
'Kevin Flavin'
'Majid Motevalli'
'Silvia Piperno'
'Levi A. Gheber'
'Matthew H. Todd'
'Michael Watkinson'

_publ_section_title
;
 Cyclam-Based "Clickates": Homogeneous and Heterogeneous Fluorescent
 Sensors for Zn(II)
;
_journal_name_full 'Inorganic Chemistry'
_journal_page_first 3789
_journal_page_last 3800
_journal_paper_doi 10.1021/ic901939x
_journal_volume 49
_journal_year 2010
_chemical_formula_moiety 'C30 H42 Cl2 Li N10 O8'
_chemical_formula_sum 'C30 H42 Cl2 Li N10 O8'
_chemical_formula_weight 748.58
_chemical_name_systematic
;
 ?
;
_space_group_IT_number 14
_symmetry_cell_setting monoclinic
_symmetry_Int_Tables_number 14
_symmetry_space_group_name_Hall '-P 2yn'
_symmetry_space_group_name_H-M 'P 1 21/n 1'
_atom_sites_solution_hydrogens geom
_atom_sites_solution_primary direct
_atom_sites_solution_secondary difmap
_audit_creation_method SHELXL-97
_cell_angle_alpha 90.00
_cell_angle_beta 114.7020(10)
_cell_angle_gamma 90.00
_cell_formula_units_Z 2
_cell_length_a 10.2985(2)
_cell_length_b 16.8145(3)
_cell_length_c 10.9707(2)
_cell_measurement_reflns_used 3970
_cell_measurement_temperature 120(2)
_cell_measurement_theta_max 27.485
_cell_measurement_theta_min 2.91
_cell_volume 1725.89(6)
_computing_cell_refinement 'HKL Scalepack (Otwinowski & Minor 1997)'
_computing_data_collection 'Collect (Bruker AXS BV, 1997-2004)'
_computing_data_reduction 'HKL Denzo and Scalepack (Otwinowski & Minor 1997)'
_computing_molecular_graphics 'Ortep-3 for Windows (Farrugia, 1997)'
_computing_publication_material 'WinGX publication routines (Farrugia, 1999)'
_computing_structure_refinement 'SHELXL-97 (Sheldrick, 1997)'
_computing_structure_solution 'DIRDIF99 (Beurskens et al, 1999)'
_diffrn_ambient_temperature 120(2)
_diffrn_measured_fraction_theta_full 0.986
_diffrn_measured_fraction_theta_max 0.986
_diffrn_measurement_device '95mm CCD camera on \k-goniostat'
_diffrn_measurement_device_type KappaCCD
_diffrn_measurement_method CCD
_diffrn_radiation_monochromator 'graded mirror'
_diffrn_radiation_source 'Bruker-Nonius FR591 rotating anode'
_diffrn_radiation_type MoK\a
_diffrn_radiation_wavelength 0.71073
_diffrn_reflns_av_R_equivalents 0.0339
_diffrn_reflns_av_sigmaI/netI 0.0295
_diffrn_reflns_av_unetI/netI 0.0295
_diffrn_reflns_limit_h_max 13
_diffrn_reflns_limit_h_min -13
_diffrn_reflns_limit_k_max 18
_diffrn_reflns_limit_k_min -21
_diffrn_reflns_limit_l_max 13
_diffrn_reflns_limit_l_min -14
_diffrn_reflns_number 19776
_diffrn_reflns_theta_full 27.57
_diffrn_reflns_theta_max 27.57
_diffrn_reflns_theta_min 3.56
_exptl_absorpt_coefficient_mu 0.253
_exptl_absorpt_correction_T_max 0.9950
_exptl_absorpt_correction_T_min 0.9394
_exptl_absorpt_correction_type multi-scan
_exptl_absorpt_process_details 'SADABS 2007/2 (Sheldrick, G.M., 2007)'
_exptl_crystal_colour colourless
_exptl_crystal_density_diffrn 1.440
_exptl_crystal_density_method 'not measured'
_exptl_crystal_description plate
_exptl_crystal_F_000 786
_exptl_crystal_size_max 0.25
_exptl_crystal_size_mid 0.10
_exptl_crystal_size_min 0.02
_refine_diff_density_max 0.713
_refine_diff_density_min -0.508
_refine_diff_density_rms 0.059
_refine_ls_extinction_method none
_refine_ls_goodness_of_fit_ref 1.056
_refine_ls_hydrogen_treatment mixed
_refine_ls_matrix_type full
_refine_ls_number_parameters 224
_refine_ls_number_reflns 3937
_refine_ls_number_restraints 0
_refine_ls_restrained_S_all 1.056
_refine_ls_R_factor_all 0.0595
_refine_ls_R_factor_gt 0.0487
_refine_ls_shift/su_max 0.000
_refine_ls_shift/su_mean 0.000
_refine_ls_structure_factor_coef Fsqd
_refine_ls_weighting_details 'calc w=1/[\s^2^(Fo^2^)+(0.0409P)^2^+2.0904P] where P=(Fo^2^+2Fc^2^)/3'
_refine_ls_weighting_scheme calc
_refine_ls_wR_factor_gt 0.1112
_refine_ls_wR_factor_ref 0.1188
_reflns_number_gt 3347
_reflns_number_total 3937
_reflns_threshold_expression >2sigma(I)
_cod_data_source_file ic901939x_si_004.cif
_cod_data_source_block et551
_cod_depositor_comments
;
The following automatic conversions were performed:

'_exptl_absorpt_correction_type' value 'Multi-scan' changed to
'multi-scan' according to the built-in table from CIF Core dictionary
named 'cif_core.dic' version 2.4.1 from 2010-06-29.

Automatic conversion script
Id: cif_fix_values 1646 2011-03-28 12:23:43Z adriana 
;
_cod_original_sg_symbol_H-M 'P 21/n'
_cod_database_code 4315362

loop_
_symmetry_equiv_pos_as_xyz
'x, y, z'
'-x+1/2, y+1/2, -z+1/2'
'-x, -y, -z'
'x-1/2, -y-1/2, z-1/2'

loop_
_atom_site_label
_atom_site_type_symbol
_atom_site_fract_x
_atom_site_fract_y
_atom_site_fract_z
_atom_site_U_iso_or_equiv
_atom_site_adp_type
_atom_site_occupancy
_atom_site_symmetry_multiplicity
_atom_site_calc_flag
_atom_site_refinement_flags
_atom_site_disorder_assembly
_atom_site_disorder_group
C1 C -0.0112(2) 0.34703(11) -0.09452(19) 0.0216(4) Uani 1 1 d . . .
H1A H -0.0518 0.3076 -0.1678 0.026 Uiso 1 1 calc R . .
H1B H 0.0208 0.3184 -0.0080 0.026 Uiso 1 1 calc R . .
C2 C 0.1152(2) 0.38828(12) -0.10374(18) 0.0204(4) Uani 1 1 d . . .
H2A H 0.1837 0.3477 -0.1064 0.024 Uiso 1 1 calc R . .
H2B H 0.0816 0.4191 -0.1883 0.024 Uiso 1 1 calc R . .
C3 C 0.2893(2) 0.49386(12) -0.01737(19) 0.0231(4) Uani 1 1 d . . .
H3A H 0.2396 0.5164 -0.1087 0.028 Uiso 1 1 calc R . .
H3B H 0.3699 0.4611 -0.0158 0.028 Uiso 1 1 calc R . .
C4 C 0.3485(2) 0.56190(13) 0.0830(2) 0.0256(4) Uani 1 1 d . . .
H4A H 0.3884 0.5393 0.1747 0.031 Uiso 1 1 calc R . .
H4B H 0.4282 0.5871 0.0693 0.031 Uiso 1 1 calc R . .
C5 C 0.2412(2) 0.62606(12) 0.0748(2) 0.0240(4) Uani 1 1 d . . .
H5A H 0.2905 0.6689 0.1394 0.029 Uiso 1 1 calc R . .
H5B H 0.2005 0.6494 -0.0164 0.029 Uiso 1 1 calc R . .
C6 C 0.2626(2) 0.39654(12) 0.13724(18) 0.0221(4) Uani 1 1 d . . .
H6A H 0.3635 0.4140 0.1818 0.026 Uiso 1 1 calc R . .
H6B H 0.2619 0.3393 0.1155 0.026 Uiso 1 1 calc R . .
C7 C 0.1930(2) 0.40748(11) 0.23215(18) 0.0188(4) Uani 1 1 d . . .
C8 C 0.2507(2) 0.40036(12) 0.36929(19) 0.0239(4) Uani 1 1 d . . .
H8 H 0.3466 0.3877 0.4278 0.029 Uiso 1 1 calc R . .
C9 C 0.1418(2) 0.41929(12) 0.53678(19) 0.0244(4) Uani 1 1 d . . .
H9A H 0.0451 0.4334 0.5282 0.029 Uiso 1 1 calc R . .
H9B H 0.2086 0.4615 0.5896 0.029 Uiso 1 1 calc R . .
C10 C 0.18669(12) 0.34084(6) 0.61037(12) 0.0198(4) Uani 1 1 d G . .
C11 C 0.33084(11) 0.32385(7) 0.68308(13) 0.0241(4) Uani 1 1 d G . .
H11 H 0.4012 0.3612 0.6857 0.029 Uiso 1 1 calc R . .
C12 C 0.37202(9) 0.25228(8) 0.75202(12) 0.0272(4) Uani 1 1 d G . .
H12 H 0.4705 0.2407 0.8017 0.033 Uiso 1 1 calc R . .
C13 C 0.26905(13) 0.19770(6) 0.74826(13) 0.0253(4) Uani 1 1 d G . .
H13 H 0.2972 0.1488 0.7954 0.030 Uiso 1 1 calc R . .
C14 C 0.12489(11) 0.21469(6) 0.67555(13) 0.0245(4) Uani 1 1 d G . .
H14 H 0.0545 0.1774 0.6730 0.029 Uiso 1 1 calc R . .
C15 C 0.08371(9) 0.28626(7) 0.60661(12) 0.0216(4) Uani 1 1 d G . .
H15 H -0.0148 0.2979 0.5569 0.026 Uiso 1 1 calc R . .
Cl1 Cl 0.17578(5) 0.11927(3) 0.02947(5) 0.02588(14) Uani 1 1 d . . .
N1 N -0.12318(17) 0.40669(10) -0.10505(16) 0.0200(3) Uani 1 1 d . . .
N2 N 0.18888(16) 0.44227(10) 0.01074(15) 0.0187(3) Uani 1 1 d . . .
N3 N 0.05269(17) 0.42708(10) 0.18931(16) 0.0212(3) Uani 1 1 d . . .
N4 N 0.02169(17) 0.43240(10) 0.29443(16) 0.0209(3) Uani 1 1 d . . .
N5 N 0.14083(17) 0.41541(9) 0.40233(15) 0.0200(3) Uani 1 1 d . . .
O1 O 0.1870(3) 0.20253(11) 0.0092(2) 0.0641(7) Uani 1 1 d . . .
O2 O 0.31778(17) 0.08884(10) 0.10263(16) 0.0347(4) Uani 1 1 d . . .
O3 O 0.10965(18) 0.07913(12) -0.09705(16) 0.0422(4) Uani 1 1 d . . .
O4 O 0.0971(2) 0.10450(18) 0.10805(19) 0.0675(7) Uani 1 1 d . . .
Li1 Li 0.0000 0.5000 0.0000 0.0497(16) Uani 1 2 d S . .
H1 H -0.164(3) 0.4268(16) -0.193(3) 0.040(7) Uiso 1 1 d . . .

loop_
_atom_site_aniso_label
_atom_site_aniso_U_11
_atom_site_aniso_U_22
_atom_site_aniso_U_33
_atom_site_aniso_U_23
_atom_site_aniso_U_13
_atom_site_aniso_U_12
C1 0.0254(10) 0.0182(9) 0.0201(9) -0.0019(7) 0.0086(8) 0.0023(7)
C2 0.0224(9) 0.0233(9) 0.0157(8) -0.0023(7) 0.0083(7) 0.0042(7)
C3 0.0191(9) 0.0318(11) 0.0209(9) -0.0026(8) 0.0107(8) 0.0000(8)
C4 0.0187(9) 0.0347(11) 0.0229(9) -0.0032(8) 0.0083(8) -0.0038(8)
C5 0.0247(10) 0.0253(10) 0.0225(9) -0.0022(8) 0.0105(8) -0.0071(8)
C6 0.0212(9) 0.0278(10) 0.0160(8) 0.0021(7) 0.0066(8) 0.0074(8)
C7 0.0196(9) 0.0178(9) 0.0170(8) 0.0007(7) 0.0056(7) 0.0024(7)
C8 0.0231(10) 0.0281(10) 0.0179(9) 0.0036(8) 0.0060(8) 0.0075(8)
C9 0.0366(11) 0.0211(10) 0.0180(9) 0.0019(7) 0.0138(8) 0.0046(8)
C10 0.0272(10) 0.0197(9) 0.0139(8) 0.0008(7) 0.0101(7) 0.0019(7)
C11 0.0234(10) 0.0285(10) 0.0192(9) 0.0008(8) 0.0075(8) -0.0055(8)
C12 0.0217(10) 0.0359(12) 0.0218(9) 0.0072(8) 0.0071(8) 0.0053(8)
C13 0.0298(11) 0.0243(10) 0.0244(10) 0.0061(8) 0.0139(9) 0.0052(8)
C14 0.0272(10) 0.0242(10) 0.0262(10) -0.0012(8) 0.0153(8) -0.0032(8)
C15 0.0198(9) 0.0281(10) 0.0181(9) -0.0015(7) 0.0090(7) 0.0012(7)
Cl1 0.0230(2) 0.0340(3) 0.0209(2) 0.00598(19) 0.00938(19) 0.00506(19)
N1 0.0217(8) 0.0202(8) 0.0186(8) -0.0001(6) 0.0091(7) -0.0004(6)
N2 0.0185(8) 0.0231(8) 0.0147(7) 0.0007(6) 0.0072(6) 0.0022(6)
N3 0.0205(8) 0.0256(8) 0.0175(7) -0.0005(6) 0.0079(6) 0.0004(6)
N4 0.0216(8) 0.0225(8) 0.0182(7) 0.0002(6) 0.0080(7) -0.0013(6)
N5 0.0248(8) 0.0188(8) 0.0170(7) 0.0026(6) 0.0092(7) 0.0025(6)
O1 0.1041(19) 0.0301(10) 0.0571(13) 0.0114(9) 0.0327(13) 0.0264(11)
O2 0.0261(8) 0.0334(9) 0.0361(9) -0.0027(7) 0.0045(7) 0.0051(6)
O3 0.0333(9) 0.0647(12) 0.0230(8) -0.0008(8) 0.0062(7) -0.0096(8)
O4 0.0353(10) 0.144(2) 0.0307(9) -0.0003(12) 0.0209(8) -0.0113(12)
Li1 0.052(4) 0.051(4) 0.049(4) 0.007(3) 0.024(3) 0.009(3)

loop_
_atom_type_symbol
_atom_type_description
_atom_type_scat_dispersion_real
_atom_type_scat_dispersion_imag
_atom_type_scat_source
C C 0.0033 0.0016 'International Tables Vol C Tables 4.2.6.8 and 6.1.1.4'
H H 0.0000 0.0000 'International Tables Vol C Tables 4.2.6.8 and 6.1.1.4'
Cl Cl 0.1484 0.1585 'International Tables Vol C Tables 4.2.6.8 and 6.1.1.4'
N N 0.0061 0.0033 'International Tables Vol C Tables 4.2.6.8 and 6.1.1.4'
O O 0.0106 0.0060 'International Tables Vol C Tables 4.2.6.8 and 6.1.1.4'
Li Li -0.0003 0.0001 'International Tables Vol C Tables 4.2.6.8 and 6.1.1.4'

loop_
_geom_angle_atom_site_label_1
_geom_angle_atom_site_label_2
_geom_angle_atom_site_label_3
_geom_angle
_geom_angle_site_symmetry_1
_geom_angle_site_symmetry_3
_geom_angle_publ_flag
N1 C1 C2 110.12(15) . . ?
N1 C1 Li1 46.64(8) . . ?
C2 C1 Li1 72.30(10) . . ?
N1 C1 H1A 109.6 . . ?
C2 C1 H1A 109.6 . . ?
Li1 C1 H1A 150.2 . . ?
N1 C1 H1B 109.6 . . ?
C2 C1 H1B 109.6 . . ?
Li1 C1 H1B 98.5 . . ?
H1A C1 H1B 108.2 . . ?
N2 C2 C1 112.03(15) . . ?
N2 C2 Li1 51.46(8) . . ?
C1 C2 Li1 75.56(10) . . ?
N2 C2 H2A 109.2 . . ?
C1 C2 H2A 109.2 . . ?
Li1 C2 H2A 158.6 . . ?
N2 C2 H2B 109.2 . . ?
C1 C2 H2B 109.2 . . ?
Li1 C2 H2B 89.3 . . ?
H2A C2 H2B 107.9 . . ?
N2 C3 C4 113.10(15) . . ?
N2 C3 H3A 109.0 . . ?
C4 C3 H3A 109.0 . . ?
N2 C3 H3B 109.0 . . ?
C4 C3 H3B 109.0 . . ?
H3A C3 H3B 107.8 . . ?
C5 C4 C3 115.32(16) . . ?
C5 C4 H4A 108.4 . . ?
C3 C4 H4A 108.4 . . ?
C5 C4 H4B 108.4 . . ?
C3 C4 H4B 108.4 . . ?
H4A C4 H4B 107.5 . . ?
N1 C5 C4 111.35(16) 3_565 . ?
N1 C5 H5A 109.4 3_565 . ?
C4 C5 H5A 109.4 . . ?
N1 C5 H5B 109.4 3_565 . ?
C4 C5 H5B 109.4 . . ?
H5A C5 H5B 108.0 . . ?
N2 C6 C7 112.22(15) . . ?
N2 C6 H6A 109.2 . . ?
C7 C6 H6A 109.2 . . ?
N2 C6 H6B 109.2 . . ?
C7 C6 H6B 109.2 . . ?
H6A C6 H6B 107.9 . . ?
N3 C7 C8 108.13(16) . . ?
N3 C7 C6 122.41(16) . . ?
C8 C7 C6 129.46(17) . . ?
N5 C8 C7 104.50(17) . . ?
N5 C8 H8 127.7 . . ?
C7 C8 H8 127.7 . . ?
N5 C9 C10 111.62(15) . . ?
N5 C9 H9A 109.3 . . ?
C10 C9 H9A 109.3 . . ?
N5 C9 H9B 109.3 . . ?
C10 C9 H9B 109.3 . . ?
H9A C9 H9B 108.0 . . ?
C11 C10 C15 120.0 . . ?
C11 C10 C9 119.97(11) . . ?
C15 C10 C9 120.02(11) . . ?
C12 C11 C10 120.0 . . ?
C12 C11 H11 120.0 . . ?
C10 C11 H11 120.0 . . ?
C11 C12 C13 120.0 . . ?
C11 C12 H12 120.0 . . ?
C13 C12 H12 120.0 . . ?
C14 C13 C12 120.0 . . ?
C14 C13 H13 120.0 . . ?
C12 C13 H13 120.0 . . ?
C13 C14 C15 120.0 . . ?
C13 C14 H14 120.0 . . ?
C15 C14 H14 120.0 . . ?
C14 C15 C10 120.0 . . ?
C14 C15 H15 120.0 . . ?
C10 C15 H15 120.0 . . ?
O1 Cl1 O4 111.51(15) . . ?
O1 Cl1 O3 110.30(12) . . ?
O4 Cl1 O3 110.02(12) . . ?
O1 Cl1 O2 107.82(13) . . ?
O4 Cl1 O2 107.59(12) . . ?
O3 Cl1 O2 109.51(10) . . ?
C5 N1 C1 114.12(15) 3_565 . ?
C5 N1 Li1 121.93(12) 3_565 . ?
C1 N1 Li1 101.21(11) . . ?
C5 N1 H1 107.9(17) 3_565 . ?
C1 N1 H1 108.6(17) . . ?
Li1 N1 H1 102.0(17) . . ?
C2 N2 C3 109.82(14) . . ?
C2 N2 C6 110.86(15) . . ?
C3 N2 C6 111.68(15) . . ?
C2 N2 Li1 95.75(10) . . ?
C3 N2 Li1 115.02(12) . . ?
C6 N2 Li1 112.63(11) . . ?
N4 N3 C7 108.89(15) . . ?
N4 N3 Li1 135.06(13) . . ?
C7 N3 Li1 105.07(12) . . ?
N3 N4 N5 106.99(15) . . ?
N4 N5 C8 111.48(15) . . ?
N4 N5 C9 119.94(16) . . ?
C8 N5 C9 128.48(17) . . ?
N1 Li1 N1 180.00(6) . 3_565 ?
N1 Li1 N2 88.93(6) . 3_565 ?
N1 Li1 N2 91.07(6) 3_565 3_565 ?
N1 Li1 N2 91.07(6) . . ?
N1 Li1 N2 88.93(6) 3_565 . ?
N2 Li1 N2 180.00(11) 3_565 . ?
N1 Li1 N3 92.52(6) . 3_565 ?
N1 Li1 N3 87.48(6) 3_565 3_565 ?
N2 Li1 N3 80.80(6) 3_565 3_565 ?
N2 Li1 N3 99.20(6) . 3_565 ?
N1 Li1 N3 87.48(6) . . ?
N1 Li1 N3 92.52(6) 3_565 . ?
N2 Li1 N3 99.20(6) 3_565 . ?
N2 Li1 N3 80.80(6) . . ?
N3 Li1 N3 180.00(7) 3_565 . ?
N1 Li1 C2 119.40(6) . 3_565 ?
N1 Li1 C2 60.60(6) 3_565 3_565 ?
N2 Li1 C2 32.79(6) 3_565 3_565 ?
N2 Li1 C2 147.21(6) . 3_565 ?
N3 Li1 C2 91.75(6) 3_565 3_565 ?
N3 Li1 C2 88.25(6) . 3_565 ?
N1 Li1 C2 60.60(6) . . ?
N1 Li1 C2 119.40(6) 3_565 . ?
N2 Li1 C2 147.21(6) 3_565 . ?
N2 Li1 C2 32.79(6) . . ?
N3 Li1 C2 88.25(6) 3_565 . ?
N3 Li1 C2 91.75(6) . . ?
C2 Li1 C2 180.00(7) 3_565 . ?
N1 Li1 C1 147.84(6) . 3_565 ?
N1 Li1 C1 32.16(6) 3_565 3_565 ?
N2 Li1 C1 59.34(6) 3_565 3_565 ?
N2 Li1 C1 120.66(6) . 3_565 ?
N3 Li1 C1 78.29(6) 3_565 3_565 ?
N3 Li1 C1 101.71(6) . 3_565 ?
C2 Li1 C1 32.14(6) 3_565 3_565 ?
C2 Li1 C1 147.86(6) . 3_565 ?
N1 Li1 C1 32.16(6) . . ?
N1 Li1 C1 147.84(6) 3_565 . ?
N2 Li1 C1 120.66(6) 3_565 . ?
N2 Li1 C1 59.34(6) . . ?
N3 Li1 C1 101.71(6) 3_565 . ?
N3 Li1 C1 78.29(6) . . ?
C2 Li1 C1 147.86(6) 3_565 . ?
C2 Li1 C1 32.14(6) . . ?
C1 Li1 C1 180.0 3_565 . ?

loop_
_geom_bond_atom_site_label_1
_geom_bond_atom_site_label_2
_geom_bond_distance
_geom_bond_site_symmetry_2
_geom_bond_publ_flag
C1 N1 1.496(2) . ?
C1 C2 1.515(3) . ?
C1 Li1 2.7576(19) . ?
C1 H1A 0.9900 . ?
C1 H1B 0.9900 . ?
C2 N2 1.477(2) . ?
C2 Li1 2.7129(18) . ?
C2 H2A 0.9900 . ?
C2 H2B 0.9900 . ?
C3 N2 1.478(2) . ?
C3 C4 1.527(3) . ?
C3 H3A 0.9900 . ?
C3 H3B 0.9900 . ?
C4 C5 1.520(3) . ?
C4 H4A 0.9900 . ?
C4 H4B 0.9900 . ?
C5 N1 1.492(2) 3_565 ?
C5 H5A 0.9900 . ?
C5 H5B 0.9900 . ?
C6 N2 1.488(2) . ?
C6 C7 1.502(3) . ?
C6 H6A 0.9900 . ?
C6 H6B 0.9900 . ?
C7 N3 1.360(2) . ?
C7 C8 1.372(3) . ?
C8 N5 1.348(3) . ?
C8 H8 0.9500 . ?
C9 N5 1.472(2) . ?
C9 C10 1.514(2) . ?
C9 H9A 0.9900 . ?
C9 H9B 0.9900 . ?
C10 C11 1.3900 . ?
C10 C15 1.3900 . ?
C11 C12 1.3900 . ?
C11 H11 0.9500 . ?
C12 C13 1.3900 . ?
C12 H12 0.9500 . ?
C13 C14 1.3900 . ?
C13 H13 0.9500 . ?
C14 C15 1.3900 . ?
C14 H14 0.9500 . ?
C15 H15 0.9500 . ?
Cl1 O1 1.430(2) . ?
Cl1 O4 1.4299(18) . ?
Cl1 O3 1.4339(17) . ?
Cl1 O2 1.4365(16) . ?
N1 C5 1.492(2) 3_565 ?
N1 Li1 2.0438(16) . ?
N1 H1 0.94(3) . ?
N2 Li1 2.1326(15) . ?
N3 N4 1.322(2) . ?
N3 Li1 2.2736(16) . ?
N4 N5 1.332(2) . ?
Li1 N1 2.0438(16) 3_565 ?
Li1 N2 2.1326(15) 3_565 ?
Li1 N3 2.2736(16) 3_565 ?
Li1 C2 2.7129(18) 3_565 ?
Li1 C1 2.7576(19) 3_565 ?

loop_
_geom_torsion_atom_site_label_1
_geom_torsion_atom_site_label_2
_geom_torsion_atom_site_label_3
_geom_torsion_atom_site_label_4
_geom_torsion
_geom_torsion_site_symmetry_1
_geom_torsion_site_symmetry_2
_geom_torsion_site_symmetry_3
_geom_torsion_site_symmetry_4
_geom_torsion_publ_flag
N1 C1 C2 N2 64.85(19) . . . . ?
Li1 C1 C2 N2 37.03(12) . . . . ?
N1 C1 C2 Li1 27.82(12) . . . . ?
N2 C3 C4 C5 -69.3(2) . . . . ?
C3 C4 C5 N1 62.6(2) . . . 3_565 ?
N2 C6 C7 N3 25.6(3) . . . . ?
N2 C6 C7 C8 -154.6(2) . . . . ?
N3 C7 C8 N5 0.6(2) . . . . ?
C6 C7 C8 N5 -179.17(19) . . . . ?
N5 C9 C10 C11 85.76(17) . . . . ?
N5 C9 C10 C15 -95.04(17) . . . . ?
C15 C10 C11 C12 0.0 . . . . ?
C9 C10 C11 C12 179.20(13) . . . . ?
C10 C11 C12 C13 0.0 . . . . ?
C11 C12 C13 C14 0.0 . . . . ?
C12 C13 C14 C15 0.0 . . . . ?
C13 C14 C15 C10 0.0 . . . . ?
C11 C10 C15 C14 0.0 . . . . ?
C9 C10 C15 C14 -179.20(13) . . . . ?
C2 C1 N1 C5 -170.50(15) . . . 3_565 ?
Li1 C1 N1 C5 -132.80(17) . . . 3_565 ?
C2 C1 N1 Li1 -37.70(16) . . . . ?
C1 C2 N2 C3 -167.43(15) . . . . ?
Li1 C2 N2 C3 -119.22(15) . . . . ?
C1 C2 N2 C6 68.68(19) . . . . ?
Li1 C2 N2 C6 116.89(14) . . . . ?
C1 C2 N2 Li1 -48.21(15) . . . . ?
C4 C3 N2 C2 168.92(16) . . . . ?
C4 C3 N2 C6 -67.7(2) . . . . ?
C4 C3 N2 Li1 62.32(18) . . . . ?
C7 C6 N2 C2 -110.69(17) . . . . ?
C7 C6 N2 C3 126.49(17) . . . . ?
C7 C6 N2 Li1 -4.7(2) . . . . ?
C8 C7 N3 N4 0.1(2) . . . . ?
C6 C7 N3 N4 179.85(17) . . . . ?
C8 C7 N3 Li1 150.17(14) . . . . ?
C6 C7 N3 Li1 -30.0(2) . . . . ?
C7 N3 N4 N5 -0.7(2) . . . . ?
Li1 N3 N4 N5 -137.77(15) . . . . ?
N3 N4 N5 C8 1.1(2) . . . . ?
N3 N4 N5 C9 177.72(16) . . . . ?
C7 C8 N5 N4 -1.1(2) . . . . ?
C7 C8 N5 C9 -177.29(18) . . . . ?
C10 C9 N5 N4 123.04(17) . . . . ?
C10 C9 N5 C8 -61.0(3) . . . . ?
C5 N1 Li1 N1 130(100) 3_565 . . 3_565 ?
C1 N1 Li1 N1 2(100) . . . 3_565 ?
C5 N1 Li1 N2 -43.20(15) 3_565 . . 3_565 ?
C1 N1 Li1 N2 -171.10(11) . . . 3_565 ?
C5 N1 Li1 N2 136.80(15) 3_565 . . . ?
C1 N1 Li1 N2 8.90(11) . . . . ?
C5 N1 Li1 N3 -123.94(15) 3_565 . . 3_565 ?
C1 N1 Li1 N3 108.16(11) . . . 3_565 ?
C5 N1 Li1 N3 56.06(15) 3_565 . . . ?
C1 N1 Li1 N3 -71.84(11) . . . . ?
C5 N1 Li1 C2 -30.51(17) 3_565 . . 3_565 ?
C1 N1 Li1 C2 -158.40(10) . . . 3_565 ?
C5 N1 Li1 C2 149.49(17) 3_565 . . . ?
C1 N1 Li1 C2 21.60(10) . . . . ?
C5 N1 Li1 C1 -52.1(2) 3_565 . . 3_565 ?
C1 N1 Li1 C1 180.0 . . . 3_565 ?
C5 N1 Li1 C1 127.9(2) 3_565 . . . ?
C2 N2 Li1 N1 20.70(11) . . . . ?
C3 N2 Li1 N1 135.73(13) . . . . ?
C6 N2 Li1 N1 -94.76(13) . . . . ?
C2 N2 Li1 N1 -159.30(11) . . . 3_565 ?
C3 N2 Li1 N1 -44.27(13) . . . 3_565 ?
C6 N2 Li1 N1 85.24(13) . . . 3_565 ?
C2 N2 Li1 N2 100(28) . . . 3_565 ?
C3 N2 Li1 N2 -145(28) . . . 3_565 ?
C6 N2 Li1 N2 -15(28) . . . 3_565 ?
C2 N2 Li1 N3 -72.03(11) . . . 3_565 ?
C3 N2 Li1 N3 43.00(13) . . . 3_565 ?
C6 N2 Li1 N3 172.52(12) . . . 3_565 ?
C2 N2 Li1 N3 107.97(11) . . . . ?
C3 N2 Li1 N3 -137.00(13) . . . . ?
C6 N2 Li1 N3 -7.48(12) . . . . ?
C2 N2 Li1 C2 180.0 . . . 3_565 ?
C3 N2 Li1 C2 -64.97(17) . . . 3_565 ?
C6 N2 Li1 C2 64.55(17) . . . 3_565 ?
C3 N2 Li1 C2 115.03(17) . . . . ?
C6 N2 Li1 C2 -115.45(17) . . . . ?
C2 N2 Li1 C1 -153.81(10) . . . 3_565 ?
C3 N2 Li1 C1 -38.78(14) . . . 3_565 ?
C6 N2 Li1 C1 90.74(13) . . . 3_565 ?
C2 N2 Li1 C1 26.19(10) . . . . ?
C3 N2 Li1 C1 141.22(14) . . . . ?
C6 N2 Li1 C1 -89.26(13) . . . . ?
N4 N3 Li1 N1 -111.25(18) . . . . ?
C7 N3 Li1 N1 110.62(12) . . . . ?
N4 N3 Li1 N1 68.75(18) . . . 3_565 ?
C7 N3 Li1 N1 -69.38(12) . . . 3_565 ?
N4 N3 Li1 N2 -22.74(18) . . . 3_565 ?
C7 N3 Li1 N2 -160.87(12) . . . 3_565 ?
N4 N3 Li1 N2 157.26(18) . . . . ?
C7 N3 Li1 N2 19.13(12) . . . . ?
N4 N3 Li1 N3 170(100) . . . 3_565 ?
C7 N3 Li1 N3 31(100) . . . 3_565 ?
N4 N3 Li1 C2 8.28(18) . . . 3_565 ?
C7 N3 Li1 C2 -129.85(12) . . . 3_565 ?
N4 N3 Li1 C2 -171.72(18) . . . . ?
C7 N3 Li1 C2 50.15(12) . . . . ?
N4 N3 Li1 C1 37.65(18) . . . 3_565 ?
C7 N3 Li1 C1 -100.48(12) . . . 3_565 ?
N4 N3 Li1 C1 -142.35(18) . . . . ?
C7 N3 Li1 C1 79.52(12) . . . . ?
N2 C2 Li1 N1 -156.07(13) . . . . ?
C1 C2 Li1 N1 -21.61(10) . . . . ?
N2 C2 Li1 N1 23.93(13) . . . 3_565 ?
C1 C2 Li1 N1 158.39(10) . . . 3_565 ?
N2 C2 Li1 N2 180.0 . . . 3_565 ?
C1 C2 Li1 N2 -45.53(16) . . . 3_565 ?
C1 C2 Li1 N2 134.47(16) . . . . ?
N2 C2 Li1 N3 110.05(11) . . . 3_565 ?
C1 C2 Li1 N3 -115.49(11) . . . 3_565 ?
N2 C2 Li1 N3 -69.95(11) . . . . ?
C1 C2 Li1 N3 64.51(11) . . . . ?
N2 C2 Li1 C2 -32(61) . . . 3_565 ?
C1 C2 Li1 C2 103(61) . . . 3_565 ?
N2 C2 Li1 C1 45.53(16) . . . 3_565 ?
C1 C2 Li1 C1 180.0 . . . 3_565 ?
N2 C2 Li1 C1 -134.47(16) . . . . ?
C2 C1 Li1 N1 142.93(16) . . . . ?
N1 C1 Li1 N1 180.0 . . . 3_565 ?
C2 C1 Li1 N1 -37.07(16) . . . 3_565 ?
N1 C1 Li1 N2 10.36(13) . . . 3_565 ?
C2 C1 Li1 N2 153.30(10) . . . 3_565 ?
N1 C1 Li1 N2 -169.64(13) . . . . ?
C2 C1 Li1 N2 -26.70(10) . . . . ?
N1 C1 Li1 N3 -75.80(12) . . . 3_565 ?
C2 C1 Li1 N3 67.14(11) . . . 3_565 ?
N1 C1 Li1 N3 104.20(12) . . . . ?
C2 C1 Li1 N3 -112.86(11) . . . . ?
N1 C1 Li1 C2 37.07(16) . . . 3_565 ?
C2 C1 Li1 C2 180.0 . . . 3_565 ?
N1 C1 Li1 C2 -142.93(16) . . . . ?
N1 C1 Li1 C1 129(79) . . . 3_565 ?
C2 C1 Li1 C1 -88(79) . . . 3_565 ?
